data_4323829
loop_
_publ_author_name
'Georg S\"uss-Fink'
'Gerd Rheinwald'
'Helen Stoeckli-Evans'
'Carsten Bolm'
'Daniel Kaufmann'

_publ_section_title
;
 [(\m2-H)Ru3(CO)9{\m3-NS(O)MePh}]: An Electron-Deficient Trinuclear
 Cluster Containing a Chiral Sulfoximido Cap
;
_journal_name_full 'Inorganic Chemistry'
_journal_page_first 3081
_journal_page_last 3082
_journal_paper_doi 10.1021/ic960006i
_journal_volume 35
_journal_year 1996
_chemical_formula_sum 'C16 H9 N O10 Ru3 S'
_chemical_formula_weight 710.51
_chemical_name_systematic
; 
 ? 
;
_space_group_IT_number 19
_symmetry_cell_setting orthorhombic
_symmetry_space_group_name_Hall 'P 2ac 2ab'
_symmetry_space_group_name_H-M 'P 21 21 21'
_atom_sites_solution_hydrogens geom
_atom_sites_solution_primary direct
_atom_sites_solution_secondary difmap
_audit_creation_method SHELXL
_cell_angle_alpha 90.00
_cell_angle_beta 90.00
_cell_angle_gamma 90.00
_cell_formula_units_Z 4
_cell_length_a 11.8910(10)
_cell_length_b 12.8570(10)
_cell_length_c 14.187(2)
_cell_measurement_reflns_used 20
_cell_measurement_temperature 153(2)
_cell_measurement_theta_max 20
_cell_measurement_theta_min 14
_cell_volume 2168.9(4)
_computing_cell_refinement 'STOE DIF4'
_computing_data_collection 'STOE DIF4'
_computing_data_reduction 'STOE REDU4'
_computing_molecular_graphics 'ZORTEP (Zsolnai and Pritzkow, 1994)'
_computing_publication_material 'CIFTAB (Sheldrick, 1993)'
_computing_structure_refinement 'SHELXL-93 (Sheldrick, 1993)'
_computing_structure_solution 'SHELXS-86 (Sheldrick, 1990)'
_diffrn_ambient_temperature 153(2)
_diffrn_measurement_device 'STOE-Siemens AED2'
_diffrn_measurement_method omega/theta
_diffrn_radiation_monochromator graphite
_diffrn_radiation_source 'fine-focus sealed tube'
_diffrn_radiation_type MoK\a
_diffrn_radiation_wavelength 0.71073
_diffrn_reflns_limit_h_max 16
_diffrn_reflns_limit_h_min -5
_diffrn_reflns_limit_k_max 18
_diffrn_reflns_limit_k_min -6
_diffrn_reflns_limit_l_max 19
_diffrn_reflns_limit_l_min -6
_diffrn_reflns_number 3685
_diffrn_reflns_theta_max 30.00
_diffrn_reflns_theta_min 2.14
_diffrn_standards_decay_% '< 2'
_diffrn_standards_interval_time 60
_diffrn_standards_number 2
_exptl_absorpt_coefficient_mu 2.211
_exptl_crystal_colour yellow-orange
_exptl_crystal_density_diffrn 2.176
_exptl_crystal_description 'triangular blocks'
_exptl_crystal_F_000 1360
_exptl_crystal_size_max 0.46
_exptl_crystal_size_mid 0.46
_exptl_crystal_size_min 0.08
_refine_diff_density_max 1.302
_refine_diff_density_min -1.063
_refine_diff_density_rms 0.220
_refine_ls_abs_structure_details 'Flack H D (1983), Acta Cryst. A39, 876-881'
_refine_ls_abs_structure_Flack -0.07(8)
_refine_ls_extinction_method none
_refine_ls_goodness_of_fit_all 1.072
_refine_ls_goodness_of_fit_obs 1.060
_refine_ls_matrix_type full
_refine_ls_number_parameters 281
_refine_ls_number_reflns 3600
_refine_ls_number_restraints 0
_refine_ls_restrained_S_all 1.072
_refine_ls_restrained_S_obs 1.060
_refine_ls_R_factor_all 0.0610
_refine_ls_R_factor_obs 0.0460
_refine_ls_shift/esd_max 0.023
_refine_ls_shift/esd_mean 0.001
_refine_ls_structure_factor_coef Fsqd
_refine_ls_weighting_details 'w=1/[\s^2^(Fo^2^)+(0.0264P)^2^+12.5635P] where P=(Fo^2^+2Fc^2^)/3'
_refine_ls_weighting_scheme calc
_refine_ls_wR_factor_all 0.0957
_refine_ls_wR_factor_obs 0.0873
_reflns_number_observed 3098
_reflns_number_total 3600
_reflns_observed_criterion >2sigma(I)
_cod_data_source_file ic960006i.cif
_cod_data_source_block gr102a
_cod_depositor_comments
;
The following automatic conversions were performed:

'_refine_ls_weighting_scheme' value 'calc
w=1/[\s^2^(Fo^2^)+(0.0264P)^2^+12.5635P] where P=(Fo^2^+2Fc^2^)/3'
was changed to 'calc'. New tag '_refine_ls_weighting_details' was
created. The value of the new tag was set to
'w=1/[\s^2^(Fo^2^)+(0.0264P)^2^+12.5635P] where P=(Fo^2^+2Fc^2^)/3'.

Automatic conversion script
Id: cif_fix_values 3143 2015-03-26 13:38:13Z robertas 
;
_cod_database_code 4323829

loop_
_symmetry_equiv_pos_as_xyz
'x, y, z'
'-x+1/2, -y, z+1/2'
'-x, y+1/2, -z+1/2'
'x+1/2, -y+1/2, -z'

loop_
_atom_site_aniso_label
_atom_site_aniso_U_11
_atom_site_aniso_U_22
_atom_site_aniso_U_33
_atom_site_aniso_U_23
_atom_site_aniso_U_13
_atom_site_aniso_U_12
Ru1 0.0165(3) 0.0136(3) 0.0152(3) -0.0004(3) 0.0003(3) -0.0013(3)
Ru2 0.0151(3) 0.0129(3) 0.0165(3) 0.0012(3) 0.0006(3) 0.0012(3)
Ru3 0.0177(3) 0.0157(3) 0.0136(3) -0.0005(3) 0.0010(3) -0.0008(3)
S1 0.0172(10) 0.0136(9) 0.0155(10) 0.0005(9) 0.0000(9) 0.0020(8)
O1 0.020(3) 0.022(3) 0.017(3) 0.003(3) 0.002(3) 0.008(3)
N1 0.015(3) 0.019(4) 0.013(3) 0.002(3) -0.001(3) 0.006(3)
C1 0.015(4) 0.008(4) 0.018(4) -0.003(3) 0.001(4) 0.007(3)
C2 0.017(5) 0.032(6) 0.021(5) 0.002(4) -0.002(4) -0.003(4)
C3 0.039(7) 0.036(6) 0.022(5) 0.006(5) 0.006(5) -0.011(6)
C4 0.042(6) 0.027(5) 0.014(4) -0.001(4) 0.006(5) -0.006(5)
C5 0.035(6) 0.027(5) 0.024(5) -0.007(5) 0.006(5) -0.001(5)
C6 0.018(5) 0.013(4) 0.027(5) -0.002(4) 0.000(4) -0.002(4)
C7 0.019(4) 0.017(4) 0.022(5) -0.004(4) -0.003(4) -0.003(4)
C11 0.018(5) 0.017(4) 0.033(6) 0.001(4) -0.010(4) -0.008(4)
O11 0.039(4) 0.019(3) 0.025(4) -0.003(3) 0.006(4) -0.007(3)
C12 0.020(5) 0.020(5) 0.033(5) 0.003(4) 0.001(4) -0.002(4)
O12 0.027(4) 0.034(4) 0.051(5) -0.006(4) -0.004(4) 0.004(4)
C13 0.016(4) 0.030(5) 0.013(4) -0.008(4) 0.003(4) -0.006(4)
O13 0.035(4) 0.019(3) 0.027(4) 0.001(3) 0.003(3) -0.007(3)
C21 0.018(4) 0.020(4) 0.028(5) 0.000(4) 0.001(4) -0.004(4)
O21 0.026(4) 0.027(4) 0.031(4) 0.014(3) -0.005(3) -0.003(3)
C22 0.022(5) 0.025(6) 0.028(5) -0.006(4) 0.001(4) 0.011(4)
O22 0.026(4) 0.044(4) 0.022(3) -0.003(4) 0.010(3) 0.008(4)
C23 0.016(5) 0.021(5) 0.026(5) 0.006(4) 0.000(4) 0.004(4)
O23 0.027(4) 0.025(4) 0.056(5) 0.012(4) 0.009(4) 0.001(3)
C31 0.031(6) 0.023(5) 0.031(6) 0.000(5) -0.003(5) -0.003(5)
O31 0.035(5) 0.046(5) 0.052(6) -0.015(5) 0.010(4) 0.000(4)
C32 0.025(5) 0.018(5) 0.013(4) 0.001(4) 0.003(4) -0.002(4)
O32 0.023(4) 0.024(4) 0.025(4) -0.005(3) -0.003(3) -0.005(3)
C33 0.029(5) 0.025(5) 0.022(5) 0.000(4) 0.000(4) -0.004(5)
O33 0.059(6) 0.038(5) 0.030(4) 0.014(4) -0.004(4) -0.010(5)

loop_
_atom_site_label
_atom_site_type_symbol
_atom_site_fract_x
_atom_site_fract_y
_atom_site_fract_z
_atom_site_U_iso_or_equiv
_atom_site_thermal_displace_type
_atom_site_occupancy
_atom_site_calc_flag
_atom_site_refinement_flags
_atom_site_disorder_group
Ru1 Ru -0.08764(6) 0.93866(6) -0.00898(5) 0.01509(15) Uani 1 d . .
Ru2 Ru 0.12690(6) 0.98461(5) 0.02933(5) 0.01482(15) Uani 1 d . .
Ru3 Ru -0.02584(6) 1.04966(6) 0.15542(5) 0.0157(2) Uani 1 d . .
S1 S -0.0535(2) 1.1882(2) -0.0375(2) 0.0154(4) Uani 1 d . .
O1 O -0.1665(5) 1.2203(5) -0.0128(5) 0.0200(14) Uani 1 d . .
N1 N -0.0125(6) 1.0854(6) 0.0106(5) 0.0155(15) Uani 1 d . .
C1 C -0.0478(7) 1.1703(6) -0.1605(6) 0.014(2) Uani 1 d . .
C2 C -0.1455(9) 1.1625(8) -0.2094(7) 0.023(2) Uani 1 d . .
H2 H -0.2163(9) 1.1712(8) -0.1793(7) 0.028 Uiso 1 calc R .
C3 C -0.1380(11) 1.1413(9) -0.3058(7) 0.033(3) Uani 1 d . .
H3 H -0.2052(11) 1.1350(9) -0.3415(7) 0.039 Uiso 1 calc R .
C4 C -0.0368(10) 1.1293(8) -0.3504(7) 0.028(2) Uani 1 d . .
H4 H -0.0346(10) 1.1153(8) -0.4161(7) 0.033 Uiso 1 calc R .
C5 C 0.0615(10) 1.1373(8) -0.3004(7) 0.029(2) Uani 1 d . .
H5 H 0.1315(10) 1.1283(8) -0.3316(7) 0.034 Uiso 1 calc R .
C6 C 0.0593(8) 1.1586(7) -0.2036(7) 0.019(2) Uani 1 d . .
H6 H 0.1267(8) 1.1649(7) -0.1681(7) 0.023 Uiso 1 calc R .
C7 C 0.0438(7) 1.2889(7) -0.0111(7) 0.019(2) Uani 1 d . .
H7A H 0.1198(7) 1.2663(7) -0.0282(7) 0.029 Uiso 1 calc R .
H7B H 0.0409(7) 1.3045(7) 0.0564(7) 0.029 Uiso 1 calc R .
H7C H 0.0242(7) 1.3514(7) -0.0471(7) 0.029 Uiso 1 calc R .
C11 C -0.0445(8) 0.9135(7) -0.1373(8) 0.023(2) Uani 1 d . .
O11 O -0.0164(7) 0.8986(5) -0.2126(5) 0.028(2) Uani 1 d . .
C12 C -0.2443(8) 0.9695(7) -0.0355(8) 0.024(2) Uani 1 d . .
O12 O -0.3364(6) 0.9880(6) -0.0527(6) 0.037(2) Uani 1 d . .
C13 C -0.1036(8) 0.7940(8) 0.0133(6) 0.020(2) Uani 1 d . .
O13 O -0.1115(6) 0.7073(5) 0.0326(5) 0.027(2) Uani 1 d . .
C21 C 0.2523(8) 1.0527(8) 0.0872(7) 0.022(2) Uani 1 d . .
O21 O 0.3301(6) 1.0831(5) 0.1252(5) 0.028(2) Uani 1 d . .
C22 C 0.2001(8) 0.9630(8) -0.0902(7) 0.025(2) Uani 1 d . .
O22 O 0.2457(6) 0.9514(6) -0.1585(5) 0.030(2) Uani 1 d . .
C23 C 0.1554(8) 0.8507(8) 0.0761(7) 0.021(2) Uani 1 d . .
O23 O 0.1680(6) 0.7675(6) 0.1028(6) 0.036(2) Uani 1 d . .
C31 C -0.1684(10) 1.1115(8) 0.1973(8) 0.028(2) Uani 1 d . .
O31 O -0.2488(7) 1.1483(7) 0.2206(7) 0.044(2) Uani 1 d . .
C32 C 0.0686(8) 1.1548(8) 0.2081(6) 0.019(2) Uani 1 d . .
O32 O 0.1198(6) 1.2185(5) 0.2415(5) 0.024(2) Uani 1 d . .
C33 C 0.0107(9) 0.9595(8) 0.2568(7) 0.025(2) Uani 1 d . .
O33 O 0.0349(8) 0.9029(6) 0.3152(6) 0.042(2) Uani 1 d . .
H1 H -0.1019(86) 0.9473 0.1052 0.030 Uiso 1 d . .

loop_
_atom_type_symbol
_atom_type_description
_atom_type_scat_dispersion_real
_atom_type_scat_dispersion_imag
_atom_type_scat_source
C C 0.0033 0.0016 'International Tables Vol C Tables 4.2.6.8 and 6.1.1.4'
H H 0.0000 0.0000 'International Tables Vol C Tables 4.2.6.8 and 6.1.1.4'
N N 0.0061 0.0033 'International Tables Vol C Tables 4.2.6.8 and 6.1.1.4'
O O 0.0106 0.0060 'International Tables Vol C Tables 4.2.6.8 and 6.1.1.4'
S S 0.1246 0.1234 'International Tables Vol C Tables 4.2.6.8 and 6.1.1.4'
Ru Ru -1.2594 0.8363 'International Tables Vol C Tables 4.2.6.8 and 6.1.1.4'

loop_
_geom_angle_atom_site_label_1
_geom_angle_atom_site_label_2
_geom_angle_atom_site_label_3
_geom_angle
_geom_angle_site_symmetry_1
_geom_angle_site_symmetry_3
_geom_angle_publ_flag
C13 Ru1 C11 91.1(4) . . ?
C13 Ru1 C12 97.9(4) . . ?
C11 Ru1 C12 96.1(4) . . ?
C13 Ru1 N1 154.1(3) . . ?
C11 Ru1 N1 99.4(3) . . ?
C12 Ru1 N1 104.5(3) . . ?
C13 Ru1 Ru2 106.2(3) . . ?
C11 Ru1 Ru2 88.6(3) . . ?
C12 Ru1 Ru2 155.4(3) . . ?
N1 Ru1 Ru2 51.0(2) . . ?
C13 Ru1 Ru3 112.5(3) . . ?
C11 Ru1 Ru3 142.9(3) . . ?
C12 Ru1 Ru3 107.8(3) . . ?
N1 Ru1 Ru3 47.9(2) . . ?
Ru2 Ru1 Ru3 58.24(3) . . ?
C13 Ru1 H1 83.8(4) . . ?
C11 Ru1 H1 168.7(31) . . ?
C12 Ru1 H1 94.5(35) . . ?
N1 Ru1 H1 81.5(16) . . ?
Ru2 Ru1 H1 83.3(35) . . ?
Ru3 Ru1 H1 34.4(22) . . ?
C23 Ru2 C21 97.3(4) . . ?
C23 Ru2 C22 95.6(4) . . ?
C21 Ru2 C22 95.3(4) . . ?
C23 Ru2 N1 138.3(4) . . ?
C21 Ru2 N1 112.5(4) . . ?
C22 Ru2 N1 109.3(3) . . ?
C23 Ru2 Ru1 92.4(3) . . ?
C21 Ru2 Ru1 158.6(3) . . ?
C22 Ru2 Ru1 102.7(3) . . ?
N1 Ru2 Ru1 50.5(2) . . ?
C23 Ru2 Ru3 99.9(3) . . ?
C21 Ru2 Ru3 95.7(3) . . ?
C22 Ru2 Ru3 159.7(3) . . ?
N1 Ru2 Ru3 50.5(2) . . ?
Ru1 Ru2 Ru3 63.81(3) . . ?
C33 Ru3 C32 90.0(4) . . ?
C33 Ru3 C31 102.5(5) . . ?
C32 Ru3 C31 95.9(4) . . ?
C33 Ru3 N1 148.6(4) . . ?
C32 Ru3 N1 100.5(3) . . ?
C31 Ru3 N1 105.7(4) . . ?
C33 Ru3 Ru2 99.2(3) . . ?
C32 Ru3 Ru2 94.8(3) . . ?
C31 Ru3 Ru2 155.8(3) . . ?
N1 Ru3 Ru2 50.8(2) . . ?
C33 Ru3 Ru1 112.1(3) . . ?
C32 Ru3 Ru1 146.3(3) . . ?
C31 Ru3 Ru1 103.2(3) . . ?
N1 Ru3 Ru1 47.8(2) . . ?
Ru2 Ru3 Ru1 57.95(3) . . ?
C33 Ru3 H1 88.1(9) . . ?
C32 Ru3 H1 175.1(29) . . ?
C31 Ru3 H1 88.9(29) . . ?
N1 Ru3 H1 78.8(6) . . ?
Ru2 Ru3 H1 81.0(26) . . ?
Ru1 Ru3 H1 31.9(11) . . ?
O1 S1 N1 115.1(4) . . ?
O1 S1 C1 108.2(4) . . ?
N1 S1 C1 108.0(4) . . ?
O1 S1 C7 110.2(4) . . ?
N1 S1 C7 108.7(4) . . ?
C1 S1 C7 106.2(4) . . ?
S1 N1 Ru1 124.5(4) . . ?
S1 N1 Ru3 125.8(4) . . ?
Ru1 N1 Ru3 84.3(3) . . ?
S1 N1 Ru2 144.5(5) . . ?
Ru1 N1 Ru2 78.5(2) . . ?
Ru3 N1 Ru2 78.7(2) . . ?
C2 C1 C6 122.7(8) . . ?
C2 C1 S1 118.9(7) . . ?
C6 C1 S1 118.3(7) . . ?
C1 C2 C3 117.4(10) . . ?
C1 C2 H2 121.3(6) . . ?
C3 C2 H2 121.3(7) . . ?
C4 C3 C2 122.1(11) . . ?
C4 C3 H3 119.0(6) . . ?
C2 C3 H3 119.0(7) . . ?
C3 C4 C5 120.1(9) . . ?
C3 C4 H4 119.9(6) . . ?
C5 C4 H4 119.9(6) . . ?
C4 C5 C6 120.4(10) . . ?
C4 C5 H5 119.8(6) . . ?
C6 C5 H5 119.8(7) . . ?
C5 C6 C1 117.3(9) . . ?
C5 C6 H6 121.3(7) . . ?
C1 C6 H6 121.3(5) . . ?
S1 C7 H7A 109.5(3) . . ?
S1 C7 H7B 109.5(3) . . ?
H7A C7 H7B 109.5 . . ?
S1 C7 H7C 109.5(3) . . ?
H7A C7 H7C 109.5 . . ?
H7B C7 H7C 109.5 . . ?
O11 C11 Ru1 178.4(9) . . ?
O12 C12 Ru1 178.9(10) . . ?
O13 C13 Ru1 175.7(9) . . ?
O21 C21 Ru2 172.8(9) . . ?
O22 C22 Ru2 177.9(9) . . ?
O23 C23 Ru2 176.7(10) . . ?
O31 C31 Ru3 178.8(10) . . ?
O32 C32 Ru3 176.6(9) . . ?
O33 C33 Ru3 177.3(10) . . ?

loop_
_geom_bond_atom_site_label_1
_geom_bond_atom_site_label_2
_geom_bond_distance
_geom_bond_site_symmetry_2
_geom_bond_publ_flag
Ru1 C13 1.896(10) . ?
Ru1 C11 1.918(11) . ?
Ru1 C12 1.942(10) . ?
Ru1 N1 2.106(7) . ?
Ru1 Ru2 2.6744(11) . ?
Ru1 Ru3 2.8312(10) . ?
Ru1 H1 1.632(11) . ?
Ru2 C23 1.876(10) . ?
Ru2 C21 1.914(10) . ?
Ru2 C22 1.926(10) . ?
Ru2 N1 2.120(7) . ?
Ru2 Ru3 2.6829(11) . ?
Ru3 C33 1.898(10) . ?
Ru3 C32 1.910(10) . ?
Ru3 C31 1.964(12) . ?
Ru3 N1 2.112(7) . ?
Ru3 H1 1.75(5) . ?
S1 O1 1.449(6) . ?
S1 N1 1.566(7) . ?
S1 C1 1.761(9) . ?
S1 C7 1.775(9) . ?
C1 C2 1.357(13) . ?
C1 C6 1.420(12) . ?
C2 C3 1.398(14) . ?
C2 H2 0.95 . ?
C3 C4 1.37(2) . ?
C3 H3 0.95 . ?
C4 C5 1.370(15) . ?
C4 H4 0.95 . ?
C5 C6 1.401(14) . ?
C5 H5 0.95 . ?
C6 H6 0.95 . ?
C7 H7A 0.98 . ?
C7 H7B 0.98 . ?
C7 H7C 0.98 . ?
C11 O11 1.136(12) . ?
C12 O12 1.147(12) . ?
C13 O13 1.151(11) . ?
C21 O21 1.140(11) . ?
C22 O22 1.120(11) . ?
C23 O23 1.144(12) . ?
C31 O31 1.116(13) . ?
C32 O32 1.125(11) . ?
C33 O33 1.139(12) . ?

loop_
_geom_torsion_atom_site_label_1
_geom_torsion_atom_site_label_2
_geom_torsion_atom_site_label_3
_geom_torsion_atom_site_label_4
_geom_torsion
_geom_torsion_site_symmetry_1
_geom_torsion_site_symmetry_2
_geom_torsion_site_symmetry_3
_geom_torsion_site_symmetry_4
_geom_torsion_publ_flag
C13 Ru1 Ru2 C23 -7.0(4) . . . . ?
C11 Ru1 Ru2 C23 -97.7(4) . . . . ?
C12 Ru1 Ru2 C23 160.6(8) . . . . ?
N1 Ru1 Ru2 C23 159.0(4) . . . . ?
Ru3 Ru1 Ru2 C23 99.9(3) . . . . ?
C13 Ru1 Ru2 C21 -124.0(9) . . . . ?
C11 Ru1 Ru2 C21 145.3(9) . . . . ?
C12 Ru1 Ru2 C21 43.5(11) . . . . ?
N1 Ru1 Ru2 C21 42.0(9) . . . . ?
Ru3 Ru1 Ru2 C21 -17.2(8) . . . . ?
C13 Ru1 Ru2 C22 89.3(4) . . . . ?
C11 Ru1 Ru2 C22 -1.4(4) . . . . ?
C12 Ru1 Ru2 C22 -103.1(8) . . . . ?
N1 Ru1 Ru2 C22 -104.7(4) . . . . ?
Ru3 Ru1 Ru2 C22 -163.8(3) . . . . ?
C13 Ru1 Ru2 N1 -166.0(4) . . . . ?
C11 Ru1 Ru2 N1 103.3(4) . . . . ?
C12 Ru1 Ru2 N1 1.5(8) . . . . ?
N1 Ru1 Ru2 N1 0.0 . . . . ?
Ru3 Ru1 Ru2 N1 -59.2(2) . . . . ?
C13 Ru1 Ru2 Ru3 -106.9(3) . . . . ?
C11 Ru1 Ru2 Ru3 162.4(3) . . . . ?
C12 Ru1 Ru2 Ru3 60.7(8) . . . . ?
N1 Ru1 Ru2 Ru3 59.2(2) . . . . ?
Ru3 Ru1 Ru2 Ru3 0.0 . . . . ?
C23 Ru2 Ru3 C33 22.6(4) . . . . ?
C21 Ru2 Ru3 C33 -75.8(4) . . . . ?
C22 Ru2 Ru3 C33 161.9(10) . . . . ?
N1 Ru2 Ru3 C33 169.5(4) . . . . ?
Ru1 Ru2 Ru3 C33 110.4(3) . . . . ?
C23 Ru2 Ru3 C32 113.4(4) . . . . ?
C21 Ru2 Ru3 C32 15.0(4) . . . . ?
C22 Ru2 Ru3 C32 -107.3(10) . . . . ?
N1 Ru2 Ru3 C32 -99.7(4) . . . . ?
Ru1 Ru2 Ru3 C32 -158.8(3) . . . . ?
C23 Ru2 Ru3 C31 -130.7(8) . . . . ?
C21 Ru2 Ru3 C31 130.9(8) . . . . ?
C22 Ru2 Ru3 C31 8.6(12) . . . . ?
N1 Ru2 Ru3 C31 16.2(8) . . . . ?
Ru1 Ru2 Ru3 C31 -42.9(8) . . . . ?
C23 Ru2 Ru3 N1 -146.9(4) . . . . ?
C21 Ru2 Ru3 N1 114.7(4) . . . . ?
C22 Ru2 Ru3 N1 -7.6(10) . . . . ?
N1 Ru2 Ru3 N1 0.0 . . . . ?
Ru1 Ru2 Ru3 N1 -59.1(3) . . . . ?
C23 Ru2 Ru3 Ru1 -87.8(3) . . . . ?
C21 Ru2 Ru3 Ru1 173.8(3) . . . . ?
C22 Ru2 Ru3 Ru1 51.5(9) . . . . ?
N1 Ru2 Ru3 Ru1 59.1(3) . . . . ?
Ru1 Ru2 Ru3 Ru1 0.0 . . . . ?
C13 Ru1 Ru3 C33 8.5(5) . . . . ?
C11 Ru1 Ru3 C33 -117.1(6) . . . . ?
C12 Ru1 Ru3 C33 115.3(5) . . . . ?
N1 Ru1 Ru3 C33 -151.1(4) . . . . ?
Ru2 Ru1 Ru3 C33 -87.1(4) . . . . ?
C13 Ru1 Ru3 C32 136.1(6) . . . . ?
C11 Ru1 Ru3 C32 10.5(7) . . . . ?
C12 Ru1 Ru3 C32 -117.2(6) . . . . ?
N1 Ru1 Ru3 C32 -23.5(6) . . . . ?
Ru2 Ru1 Ru3 C32 40.5(5) . . . . ?
C13 Ru1 Ru3 C31 -101.1(4) . . . . ?
C11 Ru1 Ru3 C31 133.3(6) . . . . ?
C12 Ru1 Ru3 C31 5.7(4) . . . . ?
N1 Ru1 Ru3 C31 99.3(4) . . . . ?
Ru2 Ru1 Ru3 C31 163.3(3) . . . . ?
C13 Ru1 Ru3 N1 159.6(4) . . . . ?
C11 Ru1 Ru3 N1 34.0(6) . . . . ?
C12 Ru1 Ru3 N1 -93.6(4) . . . . ?
N1 Ru1 Ru3 N1 0.000(2) . . . . ?
Ru2 Ru1 Ru3 N1 64.0(3) . . . . ?
C13 Ru1 Ru3 Ru2 95.6(3) . . . . ?
C11 Ru1 Ru3 Ru2 -30.0(5) . . . . ?
C12 Ru1 Ru3 Ru2 -157.6(3) . . . . ?
N1 Ru1 Ru3 Ru2 -64.0(3) . . . . ?
Ru2 Ru1 Ru3 Ru2 0.0 . . . . ?
O1 S1 N1 Ru1 62.3(6) . . . . ?
C1 S1 N1 Ru1 -58.7(6) . . . . ?
C7 S1 N1 Ru1 -173.6(4) . . . . ?
O1 S1 N1 Ru3 -48.0(6) . . . . ?
C1 S1 N1 Ru3 -169.1(5) . . . . ?
C7 S1 N1 Ru3 76.1(6) . . . . ?
O1 S1 N1 Ru2 -174.5(6) . . . . ?
C1 S1 N1 Ru2 64.5(8) . . . . ?
C7 S1 N1 Ru2 -50.3(8) . . . . ?
C13 Ru1 N1 S1 -177.6(6) . . . . ?
C11 Ru1 N1 S1 69.9(6) . . . . ?
C12 Ru1 N1 S1 -29.0(6) . . . . ?
Ru2 Ru1 N1 S1 150.3(6) . . . . ?
Ru3 Ru1 N1 S1 -130.1(6) . . . . ?
C13 Ru1 N1 Ru3 -47.5(8) . . . . ?
C11 Ru1 N1 Ru3 -160.0(3) . . . . ?
C12 Ru1 N1 Ru3 101.1(4) . . . . ?
Ru2 Ru1 N1 Ru3 -79.6(2) . . . . ?
Ru3 Ru1 N1 Ru3 0.000(1) . . . . ?
C13 Ru1 N1 Ru2 32.1(8) . . . . ?
C11 Ru1 N1 Ru2 -80.4(3) . . . . ?
C12 Ru1 N1 Ru2 -179.3(3) . . . . ?
Ru2 Ru1 N1 Ru2 0.0 . . . . ?
Ru3 Ru1 N1 Ru2 79.6(2) . . . . ?
C33 Ru3 N1 S1 -171.7(6) . . . . ?
C32 Ru3 N1 S1 -64.0(6) . . . . ?
C31 Ru3 N1 S1 35.3(6) . . . . ?
Ru2 Ru3 N1 S1 -151.6(6) . . . . ?
Ru1 Ru3 N1 S1 129.1(6) . . . . ?
C33 Ru3 N1 Ru1 59.2(7) . . . . ?
C32 Ru3 N1 Ru1 167.0(3) . . . . ?
C31 Ru3 N1 Ru1 -93.8(4) . . . . ?
Ru2 Ru3 N1 Ru1 79.4(2) . . . . ?
Ru1 Ru3 N1 Ru1 0.0 . . . . ?
C33 Ru3 N1 Ru2 -20.2(8) . . . . ?
C32 Ru3 N1 Ru2 87.6(4) . . . . ?
C31 Ru3 N1 Ru2 -173.2(3) . . . . ?
Ru2 Ru3 N1 Ru2 0.0 . . . . ?
Ru1 Ru3 N1 Ru2 -79.4(2) . . . . ?
C23 Ru2 N1 S1 -167.8(7) . . . . ?
C21 Ru2 N1 S1 60.0(8) . . . . ?
C22 Ru2 N1 S1 -44.5(9) . . . . ?
Ru1 Ru2 N1 S1 -135.3(8) . . . . ?
Ru3 Ru2 N1 S1 138.2(9) . . . . ?
C23 Ru2 N1 Ru1 -32.5(6) . . . . ?
C21 Ru2 N1 Ru1 -164.7(3) . . . . ?
C22 Ru2 N1 Ru1 90.8(4) . . . . ?
Ru1 Ru2 N1 Ru1 0.0 . . . . ?
Ru3 Ru2 N1 Ru1 -86.4(2) . . . . ?
C23 Ru2 N1 Ru3 53.9(6) . . . . ?
C21 Ru2 N1 Ru3 -78.3(4) . . . . ?
C22 Ru2 N1 Ru3 177.2(3) . . . . ?
Ru1 Ru2 N1 Ru3 86.4(2) . . . . ?
Ru3 Ru2 N1 Ru3 0.0 . . . . ?
O1 S1 C1 C2 -15.6(9) . . . . ?
N1 S1 C1 C2 109.5(8) . . . . ?
C7 S1 C1 C2 -134.0(8) . . . . ?
O1 S1 C1 C6 167.9(7) . . . . ?
N1 S1 C1 C6 -66.9(8) . . . . ?
C7 S1 C1 C6 49.5(8) . . . . ?
C6 C1 C2 C3 0.5(15) . . . . ?
S1 C1 C2 C3 -175.8(8) . . . . ?
C1 C2 C3 C4 -0.4(17) . . . . ?
C2 C3 C4 C5 0.4(17) . . . . ?
C3 C4 C5 C6 -0.5(16) . . . . ?
C4 C5 C6 C1 0.6(15) . . . . ?
C2 C1 C6 C5 -0.6(14) . . . . ?
S1 C1 C6 C5 175.7(7) . . . . ?
C13 Ru1 C11 O11 -94.2(308) . . . . ?
C12 Ru1 C11 O11 167.8(308) . . . . ?
N1 Ru1 C11 O11 62.0(308) . . . . ?
Ru2 Ru1 C11 O11 11.9(308) . . . . ?
Ru3 Ru1 C11 O11 37.1(311) . . . . ?
C13 Ru1 C12 O12 -110.1(460) . . . . ?
C11 Ru1 C12 O12 -18.1(460) . . . . ?
N1 Ru1 C12 O12 83.2(460) . . . . ?
Ru2 Ru1 C12 O12 82.0(461) . . . . ?
Ru3 Ru1 C12 O12 133.1(460) . . . . ?
C11 Ru1 C13 O13 150.3(114) . . . . ?
C12 Ru1 C13 O13 -113.3(114) . . . . ?
N1 Ru1 C13 O13 36.1(118) . . . . ?
Ru2 Ru1 C13 O13 61.5(114) . . . . ?
Ru3 Ru1 C13 O13 -0.3(115) . . . . ?
C23 Ru2 C21 O21 3.1(70) . . . . ?
C22 Ru2 C21 O21 -93.3(70) . . . . ?
N1 Ru2 C21 O21 153.3(69) . . . . ?
Ru1 Ru2 C21 O21 119.3(67) . . . . ?
Ru3 Ru2 C21 O21 103.9(70) . . . . ?
C23 Ru2 C22 O22 -88.2(265) . . . . ?
C21 Ru2 C22 O22 9.7(265) . . . . ?
N1 Ru2 C22 O22 125.8(264) . . . . ?
Ru1 Ru2 C22 O22 178.1(1000) . . . . ?
Ru3 Ru2 C22 O22 132.0(260) . . . . ?
C21 Ru2 C23 O23 174.1(161) . . . . ?
C22 Ru2 C23 O23 -89.9(162) . . . . ?
N1 Ru2 C23 O23 37.7(164) . . . . ?
Ru1 Ru2 C23 O23 13.2(162) . . . . ?
Ru3 Ru2 C23 O23 77.0(162) . . . . ?
C33 Ru3 C31 O31 134.3(504) . . . . ?
C32 Ru3 C31 O31 43.0(505) . . . . ?
N1 Ru3 C31 O31 -59.7(505) . . . . ?
Ru2 Ru3 C31 O31 -72.7(507) . . . . ?
Ru1 Ru3 C31 O31 -109.1(505) . . . . ?
C33 Ru3 C32 O32 -91.3(145) . . . . ?
C31 Ru3 C32 O32 11.2(145) . . . . ?
N1 Ru3 C32 O32 118.5(145) . . . . ?
Ru2 Ru3 C32 O32 169.5(145) . . . . ?
Ru1 Ru3 C32 O32 136.0(142) . . . . ?
C32 Ru3 C33 O33 -112.1(208) . . . . ?
C31 Ru3 C33 O33 151.9(207) . . . . ?
N1 Ru3 C33 O33 -1.5(212) . . . . ?
Ru2 Ru3 C33 O33 -17.2(208) . . . . ?
Ru1 Ru3 C33 O33 41.9(209) . . . . ?
